data_2237589
loop_
_publ_author_name
'Crundwell, Guy'

_publ_section_title
;
 Bis[2-(thiophen-2-yl)quinoxaline-\k<i>N</i>^4^]silver(I)
 tetrafluoridoborate
;
_journal_coeditor_code ZS2248
_journal_issue 3
_journal_name_full 'Acta Crystallographica Section E'
_journal_page_first m164
_journal_paper_doi 10.1107/S1600536813004510
_journal_volume 69
_journal_year 2013
_chemical_formula_iupac '[Ag (C12 H8 N2 S)2] B F4'
_chemical_formula_moiety 'C24 H16 Ag N4 S2 +, B F4 -'
_chemical_formula_sum 'C24 H16 Ag B F4 N4 S2'
_chemical_formula_weight 619.21
_chemical_melting_point 395
_chemical_name_systematic
;
Bis[2-(thiophen-2-yl)quinoxaline-\k<i>N</i>^4^]silver(I) tetrafluoridoborate
;
_space_group_IT_number 15
_symmetry_cell_setting monoclinic
_symmetry_space_group_name_Hall '-C 2yc'
_symmetry_space_group_name_H-M 'C 1 2/c 1'
_atom_sites_solution_hydrogens geom
_atom_sites_solution_primary direct
_atom_sites_solution_secondary difmap
_audit_creation_method SHELXL-97
_cell_angle_alpha 90.00
_cell_angle_beta 102.991(15)
_cell_angle_gamma 90.00
_cell_formula_units_Z 4
_cell_length_a 14.1249(19)
_cell_length_b 13.1972(16)
_cell_length_c 13.739(2)
_cell_measurement_reflns_used 7201
_cell_measurement_temperature 293(2)
_cell_measurement_theta_max 33.3756
_cell_measurement_theta_min 4.2471
_cell_volume 2495.5(6)
_computing_cell_refinement 'CrysAlis RED (Oxford Diffraction, 2009)'
_computing_data_collection 'CrysAlis CCD (Oxford Diffraction, 2009)'
_computing_data_reduction 'CrysAlis RED (Oxford Diffraction, 2009)'
_computing_molecular_graphics 'PLATON (Spek, 2009)'
_computing_publication_material 'SHELXTL (Sheldrick, 2008)'
_computing_structure_refinement 'SHELXL97 (Sheldrick, 2008)'
_computing_structure_solution 'SHELXS97 (Sheldrick, 2008)'
_diffrn_ambient_temperature 293(2)
_diffrn_detector_area_resol_mean 16.1790
_diffrn_measured_fraction_theta_full 0.997
_diffrn_measured_fraction_theta_max 0.951
_diffrn_measurement_device_type 'Oxford Diffraction Xcalibur Sapphire3 CCD'
_diffrn_measurement_method '\w scans'
_diffrn_radiation_monochromator graphite
_diffrn_radiation_source 'fine-focus sealed tube'
_diffrn_radiation_type MoK\a
_diffrn_radiation_wavelength 0.71073
_diffrn_reflns_av_R_equivalents 0.0452
_diffrn_reflns_av_sigmaI/netI 0.0297
_diffrn_reflns_limit_h_max 21
_diffrn_reflns_limit_h_min -21
_diffrn_reflns_limit_k_max 20
_diffrn_reflns_limit_k_min -20
_diffrn_reflns_limit_l_max 20
_diffrn_reflns_limit_l_min -21
_diffrn_reflns_number 30081
_diffrn_reflns_theta_full 29.00
_diffrn_reflns_theta_max 33.43
_diffrn_reflns_theta_min 4.28
_diffrn_standards_number 0
_exptl_absorpt_coefficient_mu 1.026
_exptl_absorpt_correction_T_max 1.00000
_exptl_absorpt_correction_T_min 0.65710
_exptl_absorpt_correction_type multi-scan
_exptl_absorpt_process_details '(CrysAlis PRO; Oxford Diffraction, 2009)'
_exptl_crystal_colour white
_exptl_crystal_density_diffrn 1.648
_exptl_crystal_density_method 'not measured'
_exptl_crystal_description plate
_exptl_crystal_F_000 1232
_exptl_crystal_size_max 0.32
_exptl_crystal_size_mid 0.22
_exptl_crystal_size_min 0.17
_refine_diff_density_max 0.682
_refine_diff_density_min -0.507
_refine_ls_extinction_method none
_refine_ls_goodness_of_fit_ref 0.929
_refine_ls_hydrogen_treatment constr
_refine_ls_matrix_type full
_refine_ls_number_parameters 187
_refine_ls_number_reflns 4624
_refine_ls_number_restraints 55
_refine_ls_restrained_S_all 0.960
_refine_ls_R_factor_all 0.0889
_refine_ls_R_factor_gt 0.0544
_refine_ls_shift/su_max 0.000
_refine_ls_shift/su_mean 0.000
_refine_ls_structure_factor_coef Fsqd
_refine_ls_weighting_details 'calc w=1/[\s^2^(Fo^2^)+(0.1425P)^2^] where P=(Fo^2^+2Fc^2^)/3'
_refine_ls_weighting_scheme calc
_refine_ls_wR_factor_gt 0.1864
_refine_ls_wR_factor_ref 0.2036
_reflns_number_gt 2670
_reflns_number_total 4624
_reflns_threshold_expression I>2\s(I)
_cod_data_source_file zs2248.cif
_cod_data_source_block I
_cod_original_sg_symbol_H-M 'C 2/c'
_cod_database_code 2237589
_cod_database_fobs_code 2237589

loop_
_symmetry_equiv_pos_as_xyz
'x, y, z'
'-x, y, -z+1/2'
'x+1/2, y+1/2, z'
'-x+1/2, y+1/2, -z+1/2'
'-x, -y, -z'
'x, -y, z-1/2'
'-x+1/2, -y+1/2, -z'
'x+1/2, -y+1/2, z-1/2'

loop_
_atom_site_type_symbol
_atom_site_label
_atom_site_fract_x
_atom_site_fract_y
_atom_site_fract_z
_atom_site_U_iso_or_equiv
_atom_site_adp_type
_atom_site_calc_flag
_atom_site_refinement_flags
_atom_site_occupancy
_atom_site_symmetry_multiplicity
_atom_site_disorder_assembly
_atom_site_disorder_group
Ag Ag1 1.2500 0.2500 0.5000 0.0834(2) Uani d S 1 2 . .
N N1 1.11733(17) 0.16642(18) 0.44213(18) 0.0522(5) Uani d . 1 1 . .
C C1 1.0346(2) 0.2103(2) 0.4009(2) 0.0519(6) Uani d . 1 1 . .
H H1 1.0308 0.2806 0.4034 0.062 Uiso calc R 1 1 . .
C C8 0.95133(18) 0.15564(19) 0.35281(18) 0.0456(5) Uani d . 1 1 . .
N N2 0.95235(14) 0.05545(16) 0.34896(15) 0.0439(4) Uani d . 1 1 . .
C C7 1.03648(17) 0.00867(19) 0.39162(17) 0.0423(5) Uani d . 1 1 . .
C C2 1.12040(17) 0.0612(2) 0.43877(18) 0.0457(5) Uani d . 1 1 . .
C C3 1.2080(2) 0.0087(3) 0.4793(2) 0.0599(7) Uani d . 1 1 . .
H H3 1.2637 0.0441 0.5099 0.072 Uiso calc R 1 1 . .
C C4 1.2094(2) -0.0938(3) 0.4727(3) 0.0680(8) Uani d . 1 1 . .
H H4 1.2666 -0.1288 0.4990 0.082 Uiso calc R 1 1 . .
C C5 1.1263(3) -0.1472(2) 0.4270(3) 0.0661(8) Uani d . 1 1 . .
H H5 1.1289 -0.2175 0.4234 0.079 Uiso calc R 1 1 . .
C C6 1.0418(2) -0.0988(2) 0.3877(2) 0.0527(6) Uani d . 1 1 . .
H H6 0.9870 -0.1360 0.3581 0.063 Uiso calc R 1 1 . .
S S1 0.76065(6) 0.13484(8) 0.25355(7) 0.0682(3) Uani d . 1 1 . .
C C9 0.8619(2) 0.2074(2) 0.3038(2) 0.0526(6) Uani d . 1 1 . .
C C10 0.8465(3) 0.3134(3) 0.2847(2) 0.0727(10) Uani d . 1 1 . .
H H10 0.8920 0.3644 0.3053 0.087 Uiso calc R 1 1 . .
C C11 0.7490(3) 0.3275(3) 0.2284(3) 0.0787(11) Uani d . 1 1 . .
H H11 0.7233 0.3909 0.2081 0.094 Uiso calc R 1 1 . .
C C12 0.6976(3) 0.2410(3) 0.2073(3) 0.0757(11) Uani d . 1 1 . .
H H12 0.6336 0.2394 0.1708 0.091 Uiso calc R 1 1 . .
B B1 1.0011(7) 0.5432(7) 0.4307(12) 0.174(6) Uani d PDU 0.50 1 A -1
F F1 1.0535(5) 0.4612(6) 0.4342(12) 0.234(7) Uani d PDU 0.50 1 A -1
F F2 0.9766(15) 0.5583(11) 0.5186(14) 0.405(13) Uani d PDU 0.50 1 A -1
F F3 0.9165(7) 0.5285(7) 0.3685(14) 0.331(10) Uani d PDU 0.50 1 A -1
F F4 1.0358(6) 0.6261(5) 0.4077(10) 0.244(7) Uani d PDU 0.50 1 A -1

loop_
_atom_site_aniso_label
_atom_site_aniso_U_11
_atom_site_aniso_U_22
_atom_site_aniso_U_33
_atom_site_aniso_U_12
_atom_site_aniso_U_13
_atom_site_aniso_U_23
Ag1 0.0568(2) 0.0772(3) 0.1093(4) -0.03177(17) 0.0040(2) -0.01481(19)
N1 0.0466(11) 0.0521(12) 0.0570(13) -0.0126(9) 0.0097(9) -0.0046(9)
C1 0.0569(15) 0.0423(12) 0.0570(15) -0.0105(11) 0.0137(12) -0.0031(11)
C8 0.0446(11) 0.0505(13) 0.0422(12) -0.0028(10) 0.0109(9) -0.0012(10)
N2 0.0370(9) 0.0493(11) 0.0444(11) -0.0053(8) 0.0070(8) -0.0035(8)
C7 0.0390(10) 0.0458(12) 0.0432(12) -0.0061(9) 0.0112(9) -0.0023(9)
C2 0.0362(10) 0.0539(13) 0.0460(12) -0.0082(9) 0.0073(9) 0.0011(10)
C3 0.0417(13) 0.0758(19) 0.0595(16) -0.0039(12) 0.0059(11) 0.0041(14)
C4 0.0509(16) 0.081(2) 0.0702(19) 0.0120(15) 0.0093(14) 0.0139(16)
C5 0.072(2) 0.0529(15) 0.075(2) 0.0122(14) 0.0215(17) 0.0108(14)
C6 0.0554(14) 0.0446(13) 0.0563(15) -0.0060(11) 0.0089(12) 0.0045(11)
S1 0.0499(4) 0.0782(6) 0.0718(5) 0.0075(3) 0.0036(3) 0.0082(4)
C9 0.0533(14) 0.0571(15) 0.0479(14) 0.0086(12) 0.0124(11) -0.0011(12)
C10 0.079(2) 0.082(2) 0.0557(17) 0.0280(19) 0.0122(16) -0.0003(15)
C11 0.085(2) 0.076(2) 0.075(2) 0.032(2) 0.0171(19) 0.0093(18)
C12 0.066(2) 0.087(3) 0.071(2) 0.0307(18) 0.0072(17) 0.0093(16)
B1 0.057(5) 0.087(6) 0.361(17) -0.015(4) 0.015(8) -0.096(9)
F1 0.063(4) 0.091(5) 0.53(2) -0.003(3) 0.017(7) -0.064(8)
F2 0.66(4) 0.145(10) 0.48(2) -0.088(16) 0.29(2) -0.150(14)
F3 0.130(7) 0.121(7) 0.64(3) -0.002(5) -0.133(11) -0.059(11)
F4 0.125(6) 0.077(4) 0.55(2) -0.037(4) 0.123(10) -0.048(7)

loop_
_atom_type_symbol
_atom_type_description
_atom_type_scat_dispersion_real
_atom_type_scat_dispersion_imag
_atom_type_scat_source
C C 0.0033 0.0016 'International Tables Vol C Tables 4.2.6.8 and 6.1.1.4'
H H 0.0000 0.0000 'International Tables Vol C Tables 4.2.6.8 and 6.1.1.4'
B B 0.0013 0.0007 'International Tables Vol C Tables 4.2.6.8 and 6.1.1.4'
N N 0.0061 0.0033 'International Tables Vol C Tables 4.2.6.8 and 6.1.1.4'
F F 0.0171 0.0103 'International Tables Vol C Tables 4.2.6.8 and 6.1.1.4'
S S 0.1246 0.1234 'International Tables Vol C Tables 4.2.6.8 and 6.1.1.4'
Ag Ag -0.8971 1.1015 'International Tables Vol C Tables 4.2.6.8 and 6.1.1.4'

loop_
_geom_angle_atom_site_label_1
_geom_angle_atom_site_label_2
_geom_angle_atom_site_label_3
_geom_angle_site_symmetry_3
_geom_angle
_geom_angle_publ_flag
N1 Ag1 N1 7_756 179.998(2) no
C1 N1 C2 . 117.2(2) no
C1 N1 Ag1 . 123.11(18) no
C2 N1 Ag1 . 119.34(18) no
N1 C1 C8 . 122.9(3) no
N1 C1 H1 . 118.5 no
C8 C1 H1 . 118.5 no
N2 C8 C1 . 120.9(2) no
N2 C8 C9 . 117.7(2) no
C1 C8 C9 . 121.4(2) no
C8 N2 C7 . 117.1(2) no
N2 C7 C2 . 123.1(2) no
N2 C7 C6 . 119.3(2) no
C2 C7 C6 . 117.7(2) no
N1 C2 C7 . 118.7(2) no
N1 C2 C3 . 120.3(2) no
C7 C2 C3 . 120.9(3) no
C4 C3 C2 . 119.0(3) no
C4 C3 H3 . 120.5 no
C2 C3 H3 . 120.5 no
C3 C4 C5 . 120.8(3) no
C3 C4 H4 . 119.6 no
C5 C4 H4 . 119.6 no
C6 C5 C4 . 121.3(3) no
C6 C5 H5 . 119.4 no
C4 C5 H5 . 119.4 no
C5 C6 C7 . 120.3(3) no
C5 C6 H6 . 119.8 no
C7 C6 H6 . 119.8 no
C12 S1 C9 . 90.6(2) no
C10 C9 C8 . 128.5(3) no
C10 C9 S1 . 112.9(2) no
C8 C9 S1 . 118.5(2) no
C9 C10 C11 . 108.3(4) no
C9 C10 H10 . 125.8 no
C11 C10 H10 . 125.8 no
C12 C11 C10 . 114.4(4) no
C12 C11 H11 . 122.8 no
C10 C11 H11 . 122.8 no
C11 C12 S1 . 113.8(3) no
C11 C12 H12 . 123.1 no
S1 C12 H12 . 123.1 no
F4 B1 F1 . 118.4(9) no
F4 B1 F3 . 108.1(11) no
F1 B1 F3 . 109.0(9) no
F4 B1 F2 . 106.8(10) no
F1 B1 F2 . 110.4(12) no
F3 B1 F2 . 103.0(10) no

loop_
_geom_bond_atom_site_label_1
_geom_bond_atom_site_label_2
_geom_bond_site_symmetry_2
_geom_bond_distance
_geom_bond_publ_flag
Ag1 N1 . 2.166(2) no
Ag1 N1 7_756 2.166(2) no
N1 C1 . 1.313(4) no
N1 C2 . 1.391(3) no
C1 C8 . 1.411(4) no
C1 H1 . 0.9300 no
C8 N2 . 1.323(3) no
C8 C9 . 1.460(4) no
N2 C7 . 1.350(3) no
C7 C2 . 1.400(3) no
C7 C6 . 1.421(4) no
C2 C3 . 1.418(4) no
C3 C4 . 1.357(5) no
C3 H3 . 0.9300 no
C4 C5 . 1.391(5) no
C4 H4 . 0.9300 no
C5 C6 . 1.355(4) no
C5 H5 . 0.9300 no
C6 H6 . 0.9300 no
S1 C12 . 1.705(3) no
S1 C9 . 1.731(3) no
C9 C10 . 1.432(5) no
C10 C11 . 1.432(6) no
C10 H10 . 0.9300 no
C11 C12 . 1.349(6) no
C11 H11 . 0.9300 no
C12 H12 . 0.9300 no
B1 F4 . 1.267(11) no
B1 F1 . 1.307(11) no
B1 F3 . 1.317(11) no
B1 F2 . 1.343(13) no
